data_7707136
loop_
_publ_author_name
'Pitarch-Jarque, Javier'
'Zaragoz\'a, Ram\'on J'
'Ballesteros, Rafael'
'Abarca, Belen'
'Garcia-Espa\~na, Enrique'
'Verdejo, Bego\~na'
'Ballesteros-Garrido, Rafael'

_publ_section_title
;
 About the relevance of anion-\p interactions in water.
;
_journal_issue 20
_journal_name_full 'Dalton transactions (Cambridge, England : 2003)'
_journal_page_first 6834
_journal_page_last 6839
_journal_paper_doi 10.1039/d1dt00771h
_journal_volume 50
_journal_year 2021
_chemical_formula_moiety '3(Br), 2(H2 O), C36 H30 N3'
_chemical_formula_sum 'C36 H34 Br3 N3 O2'
_chemical_formula_weight 780.39
_space_group_crystal_system monoclinic
_space_group_IT_number 14
_space_group_name_Hall '-P 2yn'
_space_group_name_H-M_alt 'P 1 21/n 1'
_atom_sites_solution_hydrogens mixed
_atom_sites_solution_primary dual
_audit_creation_date 2019-07-09
_audit_creation_method
;
Olex2 1.2
(compiled 2017.03.28 svn.r3405 for OlexSys, GUI svn.r5337)
;
_audit_update_record
;
2019-07-09 deposited with the CCDC.	2021-04-16 downloaded from the CCDC.
;
_cell_angle_alpha 90
_cell_angle_beta 99.230(5)
_cell_angle_gamma 90
_cell_formula_units_Z 4
_cell_length_a 9.4720(4)
_cell_length_b 29.1025(13)
_cell_length_c 11.8612(7)
_cell_measurement_reflns_used 3649
_cell_measurement_temperature 120.00(10)
_cell_measurement_theta_max 27.4450
_cell_measurement_theta_min 3.7410
_cell_volume 3227.3(3)
_computing_cell_refinement 'CrysAlisPro 1.171.38.46 (Rigaku OD, 2015)'
_computing_data_collection 'CrysAlisPro 1.171.38.46 (Rigaku OD, 2015)'
_computing_data_reduction 'CrysAlisPro 1.171.38.46 (Rigaku OD, 2015)'
_computing_molecular_graphics 'Olex2 (Dolomanov et al., 2009)'
_computing_publication_material 'Olex2 (Dolomanov et al., 2009)'
_computing_structure_refinement 'ShelXL (Sheldrick, 2015)'
_computing_structure_solution 'ShelXT (Sheldrick, 2015)'
_diffrn_ambient_environment N~2~
_diffrn_ambient_temperature 120.00(10)
_diffrn_detector 'CCD plate'
_diffrn_detector_area_resol_mean 8.0133
_diffrn_detector_type Sapphire3
_diffrn_measured_fraction_theta_full 0.998
_diffrn_measured_fraction_theta_max 0.998
_diffrn_measurement_details
;
List of Runs (angles in degrees, time in seconds):

  # Type    Start    End  Width  t~exp~   \w     \q     \k     \f   Frames
#--------------------------------------------------------------------------
  1  \w     62.00  95.00   0.75   25.00    --   20.73 178.00  60.00   44
  2  \w    -20.00  41.50   0.75   25.00    --   20.73 -99.00  60.00   82
  3  \w    -51.00  93.00   0.75   25.00    --   20.73   0.00  60.00  192
;
_diffrn_measurement_device 'four-circle diffractometer'
_diffrn_measurement_device_type 'SuperNova, Single source at offset, Sapphire3'
_diffrn_measurement_method '\w scans'
_diffrn_orient_matrix_type 'CrysAlisPro convention (1999,Acta A55,543-557)'
_diffrn_orient_matrix_UB_11 -0.0270462000
_diffrn_orient_matrix_UB_12 0.0217354000
_diffrn_orient_matrix_UB_13 -0.0200547000
_diffrn_orient_matrix_UB_21 0.0373908000
_diffrn_orient_matrix_UB_22 -0.0018007000
_diffrn_orient_matrix_UB_23 -0.0471070000
_diffrn_orient_matrix_UB_31 -0.0602271000
_diffrn_orient_matrix_UB_32 -0.0108385000
_diffrn_orient_matrix_UB_33 -0.0324562000
_diffrn_radiation_monochromator mirror
_diffrn_radiation_probe x-ray
_diffrn_radiation_type MoK\a
_diffrn_radiation_wavelength 0.71073
_diffrn_reflns_av_R_equivalents 0.0355
_diffrn_reflns_av_unetI/netI 0.0555
_diffrn_reflns_Laue_measured_fraction_full 0.998
_diffrn_reflns_Laue_measured_fraction_max 0.998
_diffrn_reflns_limit_h_max 11
_diffrn_reflns_limit_h_min -11
_diffrn_reflns_limit_k_max 27
_diffrn_reflns_limit_k_min -35
_diffrn_reflns_limit_l_max 11
_diffrn_reflns_limit_l_min -14
_diffrn_reflns_number 14239
_diffrn_reflns_point_group_measured_fraction_full 0.998
_diffrn_reflns_point_group_measured_fraction_max 0.998
_diffrn_reflns_theta_full 25.242
_diffrn_reflns_theta_max 25.998
_diffrn_reflns_theta_min 3.309
_diffrn_source 'micro-focus sealed X-ray tube'
_diffrn_source_type 'SuperNova (Mo) X-ray Source'
_exptl_absorpt_coefficient_mu 3.788
_exptl_absorpt_correction_T_max 1.00000
_exptl_absorpt_correction_T_min 0.94375
_exptl_absorpt_correction_type multi-scan
_exptl_absorpt_process_details
;
CrysAlisPro 1.171.38.46 (Rigaku Oxford Diffraction, 2015)
Empirical absorption correction using spherical harmonics,
 implemented in SCALE3 ABSPACK scaling algorithm.
;
_exptl_crystal_colour colourless
_exptl_crystal_colour_primary colourless
_exptl_crystal_density_diffrn 1.606
_exptl_crystal_description block
_exptl_crystal_F_000 1568
_exptl_crystal_preparation Luminescent
_exptl_crystal_recrystallization_method 'Re-crystallisation from solvent: water, methanol'
_exptl_crystal_size_max 0.16
_exptl_crystal_size_mid 0.15
_exptl_crystal_size_min 0.044
_refine_diff_density_max 2.088
_refine_diff_density_min -1.001
_refine_diff_density_rms 0.096
_refine_ls_extinction_method none
_refine_ls_goodness_of_fit_ref 1.048
_refine_ls_hydrogen_treatment constr
_refine_ls_matrix_type full
_refine_ls_number_parameters 403
_refine_ls_number_reflns 6331
_refine_ls_number_restraints 6
_refine_ls_restrained_S_all 1.048
_refine_ls_R_factor_all 0.0682
_refine_ls_R_factor_gt 0.0462
_refine_ls_shift/su_max 0.001
_refine_ls_shift/su_mean 0.000
_refine_ls_structure_factor_coef Fsqd
_refine_ls_weighting_details 'w=1/[\s^2^(Fo^2^)+(0.0427P)^2^+4.2622P] where P=(Fo^2^+2Fc^2^)/3'
_refine_ls_weighting_scheme calc
_refine_ls_wR_factor_gt 0.0984
_refine_ls_wR_factor_ref 0.1081
_reflns_Friedel_coverage 0.000
_reflns_number_gt 4887
_reflns_number_total 6331
_reflns_threshold_expression 'I > 2\s(I)'
_cod_data_source_file d1dt00771h2.cif
_cod_data_source_block 1
_cod_depositor_comments 'Adding full bibliography for 7707136--7707138.cif.'
_cod_database_code 7707136
_shelx_shelxl_version_number 2014/7
_chemical_oxdiff_usercomment 'raf qui I 1'
_shelx_space_group_comment
;
The symmetry employed for this shelxl refinement is uniquely defined
by the following loop, which should always be used as a source of
symmetry information in preference to the above space-group names.
They are only intended as comments.
;
_reflns_odcompleteness_completeness 99.76
_reflns_odcompleteness_iscentric 1
_reflns_odcompleteness_theta 27.42
_olex2_refinement_description
;
1. Fixed Uiso
 At 1.2 times of:
  All C(H) groups, All C(H,H) groups
 At 1.5 times of:
  All O(H,H) groups
2. Uiso/Uaniso restraints and constraints
Uanis(C4) \\sim Ueq: with sigma of 0.01 and sigma for terminal atoms of 0.01
3.a Free rotating group:
 O2(H2a,H2b), O1(H1a,H1b)
3.b Secondary CH2 refined with riding coordinates:
 C7(H7a,H7b), C27(H27a,H27b), C17(H17a,H17b)
3.c Aromatic/amide H refined with riding coordinates:
 C2(H2), C18(H18), C6(H6), C32(H32), C28(H28), C19(H19), C30(H30), C8(H8),
 C4(H4), C33(H33), C35(H35), C34(H34), C9(H9), C29(H29), C10(H10), C23(H23),
 C25(H25), C12(H12), C24(H24), C13(H13), C15(H15), C22(H22), C14(H14), C20(H20)
;
_olex2_submission_special_instructions 'No special instructions were received'
_oxdiff_exptl_absorpt_empirical_details
;
Empirical correction (ABSPACK) includes:
- Absorption correction using spherical harmonics
- Frame scaling
;
_oxdiff_exptl_absorpt_empirical_full_max 1.252
_oxdiff_exptl_absorpt_empirical_full_min 0.880

loop_
_space_group_symop_operation_xyz
'x, y, z'
'-x+1/2, y+1/2, -z+1/2'
'-x, -y, -z'
'x-1/2, -y-1/2, z-1/2'

loop_
_atom_site_label
_atom_site_type_symbol
_atom_site_fract_x
_atom_site_fract_y
_atom_site_fract_z
_atom_site_U_iso_or_equiv
_atom_site_adp_type
_atom_site_occupancy
_atom_site_site_symmetry_order
_atom_site_calc_flag
_atom_site_refinement_flags_posn
_atom_site_refinement_flags_adp
_atom_site_refinement_flags_occupancy
_atom_site_disorder_assembly
_atom_site_disorder_group
Br2 Br 0.33253(4) 0.94565(2) 0.48439(4) 0.02777(12) Uani 1 1 d . . . . .
Br3 Br -0.01417(5) 0.96633(2) 0.76400(4) 0.03591(14) Uani 1 1 d . . . . .
Br1 Br 0.62099(5) 0.77335(2) 0.86800(4) 0.03824(14) Uani 1 1 d . . . . .
O2 O 0.2374(3) 0.89792(11) 0.7117(3) 0.0384(8) Uani 1 1 d . . . . .
H2A H 0.1660 0.9132 0.7258 0.058 Uiso 1 1 d G . . . .
H2B H 0.2591 0.9065 0.6482 0.058 Uiso 1 1 d G . . . .
N20 N 0.4389(3) 0.62106(11) 0.8790(3) 0.0202(7) Uani 1 1 d . . . . .
N19 N 0.5531(3) 0.75849(12) 0.5143(3) 0.0237(8) Uani 1 1 d . . . . .
N18 N 0.8532(3) 0.53576(11) 0.5997(3) 0.0220(7) Uani 1 1 d . . . . .
O1 O 0.2858(4) 0.80899(13) 0.7999(4) 0.0528(10) Uani 1 1 d . . . . .
H1A H 0.2887 0.8351 0.7687 0.079 Uiso 1 1 d G . . . .
H1B H 0.3698 0.7980 0.8145 0.079 Uiso 1 1 d G . . . .
C2 C 0.6299(4) 0.63172(14) 0.5066(3) 0.0225(9) Uani 1 1 d . . . . .
H2 H 0.6411 0.6285 0.4305 0.027 Uiso 1 1 calc R . . . .
C18 C 0.4285(5) 0.77854(16) 0.5234(4) 0.0305(10) Uani 1 1 d . . . . .
H18 H 0.3437 0.7630 0.4972 0.037 Uiso 1 1 calc R . . . .
C6 C 0.6369(4) 0.59913(14) 0.6936(3) 0.0208(9) Uani 1 1 d . . . . .
H6 H 0.6527 0.5742 0.7432 0.025 Uiso 1 1 calc R . . . .
C32 C 0.0444(4) 0.63111(16) 0.8205(4) 0.0294(10) Uani 1 1 d . . . . .
H32 H -0.0361 0.6142 0.8300 0.035 Uiso 1 1 calc R . . . .
C5 C 0.5922(4) 0.64101(14) 0.7327(3) 0.0214(9) Uani 1 1 d . . . . .
C28 C 0.4551(4) 0.58046(14) 0.9326(3) 0.0231(9) Uani 1 1 d . . . . .
H28 H 0.5468 0.5687 0.9540 0.028 Uiso 1 1 calc R . . . .
C1 C 0.6581(4) 0.59444(14) 0.5812(4) 0.0217(9) Uani 1 1 d . . . . .
C7 C 0.7084(4) 0.54904(14) 0.5389(4) 0.0256(10) Uani 1 1 d . . . . .
H7A H 0.6404 0.5252 0.5499 0.031 Uiso 1 1 calc R . . . .
H7B H 0.7111 0.5513 0.4577 0.031 Uiso 1 1 calc R . . . .
C36 C 0.3035(4) 0.63943(14) 0.8436(3) 0.0228(9) Uani 1 1 d . . . . .
C19 C 0.4225(5) 0.82188(16) 0.5709(4) 0.0362(11) Uani 1 1 d . . . . .
H19 H 0.3345 0.8354 0.5745 0.043 Uiso 1 1 calc R . . . .
C27 C 0.5707(4) 0.64560(14) 0.8561(3) 0.0227(9) Uani 1 1 d . . . . .
H27A H 0.6535 0.6331 0.9054 0.027 Uiso 1 1 calc R . . . .
H27B H 0.5633 0.6779 0.8745 0.027 Uiso 1 1 calc R . . . .
C31 C 0.1830(4) 0.61362(14) 0.8621(3) 0.0212(9) Uani 1 1 d . . . . .
C26 C 0.6822(4) 0.78036(15) 0.5554(4) 0.0275(10) Uani 1 1 d . . . . .
C3 C 0.5852(4) 0.67387(14) 0.5452(4) 0.0234(9) Uani 1 1 d . . . . .
C30 C 0.2041(4) 0.57135(15) 0.9218(3) 0.0242(9) Uani 1 1 d . . . . .
H30 H 0.1257 0.5545 0.9369 0.029 Uiso 1 1 calc R . . . .
C8 C 0.8596(4) 0.50527(15) 0.6833(4) 0.0280(10) Uani 1 1 d . . . . .
H8 H 0.7746 0.4939 0.7021 0.034 Uiso 1 1 calc R . . . .
C4 C 0.5700(4) 0.67817(13) 0.6585(3) 0.0216(9) Uani 1 1 d . U . . .
H4 H 0.5445 0.7064 0.6857 0.026 Uiso 1 1 calc R . . . .
C33 C 0.0287(5) 0.67248(18) 0.7668(4) 0.0384(12) Uani 1 1 d . . . . .
H33 H -0.0622 0.6834 0.7379 0.046 Uiso 1 1 calc R . . . .
C35 C 0.2853(5) 0.68335(16) 0.7922(4) 0.0298(10) Uani 1 1 d . . . . .
H35 H 0.3641 0.7014 0.7839 0.036 Uiso 1 1 calc R . . . .
C34 C 0.1496(5) 0.69882(17) 0.7549(4) 0.0366(12) Uani 1 1 d . . . . .
H34 H 0.1370 0.7276 0.7208 0.044 Uiso 1 1 calc R . . . .
C9 C 0.9880(5) 0.48959(16) 0.7441(4) 0.0308(10) Uani 1 1 d . . . . .
H9 H 0.9895 0.4685 0.8031 0.037 Uiso 1 1 calc R . . . .
C29 C 0.3391(4) 0.55531(14) 0.9571(4) 0.0257(9) Uani 1 1 d . . . . .
H29 H 0.3534 0.5278 0.9973 0.031 Uiso 1 1 calc R . . . .
C10 C 1.1124(5) 0.50607(15) 0.7148(4) 0.0282(10) Uani 1 1 d . . . . .
H10 H 1.1996 0.4951 0.7525 0.034 Uiso 1 1 calc R . . . .
C11 C 1.1104(4) 0.53927(14) 0.6289(4) 0.0241(9) Uani 1 1 d . . . . .
C21 C 0.6771(5) 0.82439(15) 0.6057(4) 0.0327(11) Uani 1 1 d . . . . .
C17 C 0.5496(5) 0.71284(14) 0.4597(4) 0.0269(10) Uani 1 1 d . . . . .
H17A H 0.6174 0.7124 0.4065 0.032 Uiso 1 1 calc R . . . .
H17B H 0.4550 0.7077 0.4164 0.032 Uiso 1 1 calc R . . . .
C16 C 0.9763(4) 0.55494(14) 0.5699(3) 0.0221(9) Uani 1 1 d . . . . .
C23 C 0.9348(6) 0.8268(2) 0.6355(4) 0.0484(15) Uani 1 1 d . . . . .
H23 H 1.0204 0.8417 0.6627 0.058 Uiso 1 1 calc R . . . .
C25 C 0.8138(4) 0.75992(18) 0.5436(4) 0.0352(11) Uani 1 1 d . . . . .
H25 H 0.8168 0.7312 0.5097 0.042 Uiso 1 1 calc R . . . .
C12 C 1.2376(5) 0.55816(16) 0.6008(4) 0.0331(11) Uani 1 1 d . . . . .
H12 H 1.3258 0.5478 0.6379 0.040 Uiso 1 1 calc R . . . .
C24 C 0.9372(5) 0.7834(2) 0.5830(4) 0.0439(13) Uani 1 1 d . . . . .
H24 H 1.0247 0.7703 0.5751 0.053 Uiso 1 1 calc R . . . .
C13 C 1.2316(5) 0.59169(17) 0.5193(4) 0.0402(12) Uani 1 1 d . . . . .
H13 H 1.3154 0.6045 0.5018 0.048 Uiso 1 1 calc R . . . .
C15 C 0.9724(5) 0.58878(15) 0.4866(4) 0.0309(10) Uani 1 1 d . . . . .
H15 H 0.8852 0.5992 0.4476 0.037 Uiso 1 1 calc R . . . .
C22 C 0.8098(6) 0.84695(19) 0.6468(4) 0.0466(14) Uani 1 1 d . . . . .
H22 H 0.8096 0.8756 0.6814 0.056 Uiso 1 1 calc R . . . .
C14 C 1.0979(5) 0.60670(16) 0.4624(4) 0.0396(12) Uani 1 1 d . . . . .
H14 H 1.0946 0.6294 0.4068 0.048 Uiso 1 1 calc R . . . .
C20 C 0.5453(5) 0.84450(16) 0.6120(4) 0.0390(12) Uani 1 1 d . . . . .
H20 H 0.5413 0.8735 0.6444 0.047 Uiso 1 1 calc R . . . .

loop_
_atom_site_aniso_label
_atom_site_aniso_U_11
_atom_site_aniso_U_22
_atom_site_aniso_U_33
_atom_site_aniso_U_23
_atom_site_aniso_U_13
_atom_site_aniso_U_12
Br2 0.0225(2) 0.0238(2) 0.0363(3) -0.00634(19) 0.00265(17) -0.00019(18)
Br3 0.0261(2) 0.0428(3) 0.0364(3) -0.0098(2) -0.00256(18) 0.0072(2)
Br1 0.0418(3) 0.0217(2) 0.0472(3) 0.0004(2) -0.0051(2) 0.0007(2)
O2 0.0385(18) 0.0257(18) 0.053(2) 0.0039(16) 0.0142(16) 0.0038(15)
N20 0.0241(17) 0.0136(17) 0.0228(18) -0.0016(14) 0.0031(14) -0.0017(14)
N19 0.0236(17) 0.0171(18) 0.0296(19) 0.0053(15) 0.0017(14) 0.0031(15)
N18 0.0235(17) 0.0156(17) 0.0253(18) -0.0057(15) -0.0008(14) 0.0035(15)
O1 0.043(2) 0.043(2) 0.075(3) 0.024(2) 0.021(2) 0.0118(18)
C2 0.0204(19) 0.023(2) 0.024(2) -0.0034(18) 0.0023(16) 0.0025(18)
C18 0.028(2) 0.031(3) 0.031(2) 0.008(2) 0.0028(19) 0.000(2)
C6 0.0187(19) 0.017(2) 0.025(2) 0.0044(17) -0.0013(16) 0.0021(17)
C32 0.024(2) 0.035(3) 0.029(2) -0.004(2) 0.0045(18) 0.002(2)
C5 0.0174(19) 0.019(2) 0.027(2) -0.0027(18) 0.0003(16) -0.0016(17)
C28 0.024(2) 0.020(2) 0.025(2) 0.0012(18) 0.0025(17) 0.0051(18)
C1 0.0159(18) 0.016(2) 0.031(2) -0.0031(18) -0.0033(16) 0.0009(17)
C7 0.024(2) 0.020(2) 0.029(2) -0.0045(18) -0.0052(17) 0.0045(18)
C36 0.023(2) 0.023(2) 0.021(2) -0.0037(18) 0.0020(16) 0.0018(18)
C19 0.040(3) 0.029(3) 0.039(3) 0.004(2) 0.008(2) 0.017(2)
C27 0.0211(19) 0.016(2) 0.030(2) 0.0010(17) 0.0018(17) 0.0007(17)
C31 0.023(2) 0.023(2) 0.017(2) -0.0048(17) 0.0034(16) 0.0009(18)
C26 0.030(2) 0.028(2) 0.024(2) 0.0090(19) 0.0037(18) 0.002(2)
C3 0.0204(19) 0.020(2) 0.030(2) 0.0028(18) 0.0033(17) 0.0015(17)
C30 0.026(2) 0.023(2) 0.024(2) -0.0042(18) 0.0062(17) -0.0074(19)
C8 0.026(2) 0.021(2) 0.036(3) -0.001(2) 0.0020(19) 0.0010(19)
C4 0.025(2) 0.0119(19) 0.028(2) -0.0013(17) 0.0056(17) 0.0039(17)
C33 0.029(2) 0.045(3) 0.039(3) 0.010(2) 0.000(2) 0.015(2)
C35 0.031(2) 0.026(2) 0.034(2) 0.005(2) 0.0076(19) 0.005(2)
C34 0.034(2) 0.035(3) 0.040(3) 0.012(2) 0.005(2) 0.011(2)
C9 0.037(2) 0.023(2) 0.030(2) 0.0079(19) 0.001(2) 0.006(2)
C29 0.031(2) 0.017(2) 0.028(2) 0.0019(18) 0.0039(18) -0.0037(19)
C10 0.028(2) 0.021(2) 0.033(2) -0.0065(19) -0.0037(19) 0.0067(19)
C11 0.025(2) 0.018(2) 0.028(2) -0.0106(18) 0.0004(17) 0.0020(18)
C21 0.045(3) 0.022(2) 0.029(2) 0.0077(19) 0.001(2) -0.006(2)
C17 0.034(2) 0.021(2) 0.025(2) 0.0014(18) 0.0036(19) 0.003(2)
C16 0.028(2) 0.014(2) 0.024(2) -0.0065(17) 0.0025(17) 0.0023(18)
C23 0.041(3) 0.058(4) 0.041(3) 0.021(3) -0.009(2) -0.020(3)
C25 0.028(2) 0.040(3) 0.037(3) 0.014(2) 0.003(2) 0.001(2)
C12 0.028(2) 0.028(3) 0.042(3) -0.007(2) 0.002(2) -0.001(2)
C24 0.032(3) 0.056(4) 0.043(3) 0.023(3) 0.005(2) 0.001(3)
C13 0.035(3) 0.030(3) 0.058(3) -0.004(2) 0.015(2) -0.008(2)
C15 0.038(2) 0.021(2) 0.034(3) 0.002(2) 0.006(2) 0.004(2)
C22 0.063(4) 0.037(3) 0.035(3) 0.009(2) -0.007(3) -0.016(3)
C14 0.054(3) 0.023(3) 0.045(3) 0.006(2) 0.017(2) 0.002(2)
C20 0.059(3) 0.023(2) 0.035(3) 0.006(2) 0.006(2) 0.007(2)

loop_
_atom_type_symbol
_atom_type_description
_atom_type_scat_dispersion_real
_atom_type_scat_dispersion_imag
_atom_type_scat_source
C C 0.0033 0.0016 'International Tables Vol C Tables 4.2.6.8 and 6.1.1.4'
H H 0.0000 0.0000 'International Tables Vol C Tables 4.2.6.8 and 6.1.1.4'
Br Br -0.2901 2.4595 'International Tables Vol C Tables 4.2.6.8 and 6.1.1.4'
N N 0.0061 0.0033 'International Tables Vol C Tables 4.2.6.8 and 6.1.1.4'
O O 0.0106 0.0060 'International Tables Vol C Tables 4.2.6.8 and 6.1.1.4'

loop_
_geom_angle_atom_site_label_1
_geom_angle_atom_site_label_2
_geom_angle_atom_site_label_3
_geom_angle
_geom_angle_site_symmetry_1
_geom_angle_site_symmetry_3
_geom_angle_publ_flag
H2A O2 H2B 109.5 . . ?
C28 N20 C36 120.8(3) . . ?
C28 N20 C27 118.1(3) . . ?
C36 N20 C27 121.1(3) . . ?
C18 N19 C26 120.6(4) . . ?
C18 N19 C17 118.0(4) . . ?
C26 N19 C17 121.4(3) . . ?
C8 N18 C7 117.5(4) . . ?
C8 N18 C16 121.4(3) . . ?
C16 N18 C7 121.1(3) . . ?
H1A O1 H1B 109.5 . . ?
C1 C2 H2 119.7 . . ?
C1 C2 C3 120.7(4) . . ?
C3 C2 H2 119.7 . . ?
N19 C18 H18 119.2 . . ?
N19 C18 C19 121.6(4) . . ?
C19 C18 H18 119.2 . . ?
C5 C6 H6 119.9 . . ?
C1 C6 H6 119.9 . . ?
C1 C6 C5 120.3(4) . . ?
C31 C32 H32 119.8 . . ?
C33 C32 H32 119.8 . . ?
C33 C32 C31 120.4(4) . . ?
C6 C5 C27 119.5(4) . . ?
C4 C5 C6 119.6(4) . . ?
C4 C5 C27 120.9(4) . . ?
N20 C28 H28 119.0 . . ?
N20 C28 C29 122.0(4) . . ?
C29 C28 H28 119.0 . . ?
C2 C1 C7 120.3(4) . . ?
C6 C1 C2 119.4(4) . . ?
C6 C1 C7 120.3(4) . . ?
N18 C7 C1 112.3(3) . . ?
N18 C7 H7A 109.2 . . ?
N18 C7 H7B 109.2 . . ?
C1 C7 H7A 109.2 . . ?
C1 C7 H7B 109.2 . . ?
H7A C7 H7B 107.9 . . ?
N20 C36 C31 118.5(4) . . ?
N20 C36 C35 121.4(4) . . ?
C31 C36 C35 120.1(4) . . ?
C18 C19 H19 120.0 . . ?
C20 C19 C18 119.9(4) . . ?
C20 C19 H19 120.0 . . ?
N20 C27 C5 112.2(3) . . ?
N20 C27 H27A 109.2 . . ?
N20 C27 H27B 109.2 . . ?
C5 C27 H27A 109.2 . . ?
C5 C27 H27B 109.2 . . ?
H27A C27 H27B 107.9 . . ?
C36 C31 C32 118.7(4) . . ?
C36 C31 C30 119.1(4) . . ?
C30 C31 C32 122.2(4) . . ?
N19 C26 C21 118.2(4) . . ?
N19 C26 C25 120.8(4) . . ?
C25 C26 C21 121.0(4) . . ?
C2 C3 C17 118.7(4) . . ?
C4 C3 C2 118.9(4) . . ?
C4 C3 C17 122.3(4) . . ?
C31 C30 H30 120.0 . . ?
C29 C30 C31 120.1(4) . . ?
C29 C30 H30 120.0 . . ?
N18 C8 H8 118.7 . . ?
N18 C8 C9 122.7(4) . . ?
C9 C8 H8 118.7 . . ?
C5 C4 H4 119.4 . . ?
C3 C4 C5 121.2(4) . . ?
C3 C4 H4 119.4 . . ?
C32 C33 H33 120.0 . . ?
C32 C33 C34 120.1(4) . . ?
C34 C33 H33 120.0 . . ?
C36 C35 H35 120.7 . . ?
C34 C35 C36 118.7(4) . . ?
C34 C35 H35 120.7 . . ?
C33 C34 H34 119.1 . . ?
C35 C34 C33 121.9(4) . . ?
C35 C34 H34 119.1 . . ?
C8 C9 H9 120.9 . . ?
C10 C9 C8 118.2(4) . . ?
C10 C9 H9 120.9 . . ?
C28 C29 H29 120.3 . . ?
C30 C29 C28 119.3(4) . . ?
C30 C29 H29 120.3 . . ?
C9 C10 H10 119.5 . . ?
C9 C10 C11 121.0(4) . . ?
C11 C10 H10 119.5 . . ?
C10 C11 C16 119.0(4) . . ?
C10 C11 C12 121.8(4) . . ?
C12 C11 C16 119.2(4) . . ?
C26 C21 C22 118.0(5) . . ?
C20 C21 C26 119.6(4) . . ?
C20 C21 C22 122.3(5) . . ?
N19 C17 C3 113.0(3) . . ?
N19 C17 H17A 109.0 . . ?
N19 C17 H17B 109.0 . . ?
C3 C17 H17A 109.0 . . ?
C3 C17 H17B 109.0 . . ?
H17A C17 H17B 107.8 . . ?
N18 C16 C11 117.8(4) . . ?
N18 C16 C15 122.5(4) . . ?
C15 C16 C11 119.7(4) . . ?
C24 C23 H23 119.7 . . ?
C22 C23 H23 119.7 . . ?
C22 C23 C24 120.6(5) . . ?
C26 C25 H25 120.8 . . ?
C24 C25 C26 118.4(5) . . ?
C24 C25 H25 120.8 . . ?
C11 C12 H12 119.9 . . ?
C13 C12 C11 120.3(4) . . ?
C13 C12 H12 119.9 . . ?
C23 C24 H24 119.2 . . ?
C25 C24 C23 121.6(5) . . ?
C25 C24 H24 119.2 . . ?
C12 C13 H13 120.2 . . ?
C12 C13 C14 119.6(4) . . ?
C14 C13 H13 120.2 . . ?
C16 C15 H15 120.2 . . ?
C14 C15 C16 119.6(4) . . ?
C14 C15 H15 120.2 . . ?
C21 C22 H22 119.8 . . ?
C23 C22 C21 120.3(5) . . ?
C23 C22 H22 119.8 . . ?
C13 C14 H14 119.1 . . ?
C15 C14 C13 121.7(5) . . ?
C15 C14 H14 119.1 . . ?
C19 C20 C21 120.1(5) . . ?
C19 C20 H20 120.0 . . ?
C21 C20 H20 120.0 . . ?

loop_
_geom_bond_atom_site_label_1
_geom_bond_atom_site_label_2
_geom_bond_distance
_geom_bond_site_symmetry_2
_geom_bond_publ_flag
O2 H2A 0.8487 . ?
O2 H2B 0.8502 . ?
N20 C28 1.339(5) . ?
N20 C36 1.391(5) . ?
N20 C27 1.500(5) . ?
N19 C18 1.337(5) . ?
N19 C26 1.395(5) . ?
N19 C17 1.476(5) . ?
N18 C7 1.495(5) . ?
N18 C8 1.325(5) . ?
N18 C16 1.388(5) . ?
O1 H1A 0.8486 . ?
O1 H1B 0.8494 . ?
C2 H2 0.9300 . ?
C2 C1 1.399(6) . ?
C2 C3 1.399(6) . ?
C18 H18 0.9300 . ?
C18 C19 1.386(6) . ?
C6 H6 0.9300 . ?
C6 C5 1.394(5) . ?
C6 C1 1.386(6) . ?
C32 H32 0.9300 . ?
C32 C31 1.421(5) . ?
C32 C33 1.359(6) . ?
C5 C27 1.516(6) . ?
C5 C4 1.388(5) . ?
C28 H28 0.9300 . ?
C28 C29 1.390(6) . ?
C1 C7 1.517(5) . ?
C7 H7A 0.9700 . ?
C7 H7B 0.9700 . ?
C36 C31 1.413(6) . ?
C36 C35 1.415(6) . ?
C19 H19 0.9300 . ?
C19 C20 1.357(7) . ?
C27 H27A 0.9700 . ?
C27 H27B 0.9700 . ?
C31 C30 1.418(6) . ?
C26 C21 1.417(6) . ?
C26 C25 1.408(6) . ?
C3 C4 1.380(6) . ?
C3 C17 1.523(6) . ?
C30 H30 0.9300 . ?
C30 C29 1.363(6) . ?
C8 H8 0.9300 . ?
C8 C9 1.388(6) . ?
C4 H4 0.9300 . ?
C33 H33 0.9300 . ?
C33 C34 1.403(7) . ?
C35 H35 0.9300 . ?
C35 C34 1.367(6) . ?
C34 H34 0.9300 . ?
C9 H9 0.9300 . ?
C9 C10 1.368(6) . ?
C29 H29 0.9300 . ?
C10 H10 0.9300 . ?
C10 C11 1.402(6) . ?
C11 C16 1.423(6) . ?
C11 C12 1.412(6) . ?
C21 C22 1.433(7) . ?
C21 C20 1.392(7) . ?
C17 H17A 0.9700 . ?
C17 H17B 0.9700 . ?
C16 C15 1.391(6) . ?
C23 H23 0.9300 . ?
C23 C24 1.412(8) . ?
C23 C22 1.346(8) . ?
C25 H25 0.9300 . ?
C25 C24 1.370(7) . ?
C12 H12 0.9300 . ?
C12 C13 1.368(7) . ?
C24 H24 0.9300 . ?
C13 H13 0.9300 . ?
C13 C14 1.406(7) . ?
C15 H15 0.9300 . ?
C15 C14 1.370(6) . ?
C22 H22 0.9300 . ?
C14 H14 0.9300 . ?
C20 H20 0.9300 . ?
